data_4002778
loop_
_publ_author_name
'Wang, Zhenbin'
'Chu, Iek-Heng'
'Zhou, Fei'
'Ong, Shyue Ping'

_publ_section_title
;
 Electronic Structure Descriptor for the Discovery of Narrow-Band
 Red-Emitting Phosphors
;
_journal_issue 11
_journal_name_full 'Chemistry of Materials'
_journal_page_first 4024
_journal_paper_doi 10.1021/acs.chemmater.6b01496
_journal_volume 28
_journal_year 2016
_chemical_formula_structural CaMg(SiN2)2
_chemical_formula_sum 'Ca4 Mg4 N16 Si8'
_space_group_IT_number 20
_symmetry_Int_Tables_number 20
_symmetry_space_group_name_Hall 'C 2c 2'
_symmetry_space_group_name_H-M 'C 2 2 21'
_cell_angle_alpha 90.00000000
_cell_angle_beta 90.00000000
_cell_angle_gamma 90.00000000
_cell_formula_units_Z 4
_cell_length_a 7.24579982
_cell_length_b 7.65169825
_cell_length_c 6.92316639
_cell_volume 383.839
_cod_data_source_file 27.cif
_cod_data_source_block CaMg(SiN2)2
_cod_original_cell_volume 383.838855842
_cod_original_sg_symbol_H-M C222_1
_cod_original_formula_sum 'Ca4 Mg4 Si8 N16'
_cod_database_code 4002778

loop_
_symmetry_equiv_pos_site_id
_symmetry_equiv_pos_as_xyz
1 'x, y, z'
2 '-x, -y, z+1/2'
3 'x, -y, -z'
4 '-x, y, -z+1/2'
5 'x+1/2, y+1/2, z'
6 '-x+1/2, -y+1/2, z+1/2'
7 'x+1/2, -y+1/2, -z'
8 '-x+1/2, y+1/2, -z+1/2'

loop_
_atom_site_aniso_type_symbol
_atom_site_aniso_U_11
_atom_site_aniso_U_22
_atom_site_aniso_U_33
_atom_site_aniso_U_12
_atom_site_aniso_U_13
_atom_site_aniso_U_23
Mg 0 0 0 0 0 0
Ca 0 0 0 0 0 0
Si 0 0 0 0 0 0
N 0 0 0 0 0 0

loop_
_atom_site_type_symbol
_atom_site_label
_atom_site_symmetry_multiplicity
_atom_site_fract_x
_atom_site_fract_y
_atom_site_fract_z
_atom_site_occupancy
Ca Ca1 4 0.000000 0.203041 0.750000 1
Mg Mg2 4 0.189707 0.500000 0.500000 1
Si Si3 4 0.000000 0.196223 0.250000 1
Si Si4 4 0.186081 0.500000 0.000000 1
N N5 8 0.035511 0.325967 0.049108 1
N N6 8 0.192378 0.054285 0.284792 1

_cod_struct_determination_method theoretical
